data_7114174
loop_
_publ_author_name
'Cui, Yong'
'Ngo, Helen L.'
'White, Peter S.'
'Lin, Wenbin'

_publ_section_title
;
 Homochiral 3D lanthanide coordination networks with an unprecedented 4966
 topology
;
_journal_issue 16
_journal_name_full 'Chemical Communications'
_journal_page_first 1666
_journal_paper_doi 10.1039/b204249e
_journal_year 2002
_chemical_formula_sum 'C108 H108 Cl6 Er2 N6 O22'
_chemical_formula_weight 2389.22
_chemical_name_systematic
; 
? 
;
_space_group_IT_number 20
_symmetry_space_group_name_Hall 'C 2c 2'
_symmetry_space_group_name_H-M 'C 2 2 21'
_atom_sites_solution_hydrogens geom
_atom_sites_solution_primary direct
_atom_sites_solution_secondary difmap
_audit_creation_method SHELXL-97
_cell_angle_alpha 90.00
_cell_angle_beta 90.00
_cell_angle_gamma 90.00
_cell_formula_units_Z 4
_cell_length_a 12.776(3)
_cell_length_b 34.298(7)
_cell_length_c 24.724(5)
_cell_measurement_temperature 293(2)
_cell_volume 10834(4)
_computing_structure_refinement 'SHELXL-97 (Sheldrick, 1997)'
_computing_structure_solution 'SHELXS-97 (Sheldrick, 1990)'
_diffrn_ambient_temperature 293(2)
_diffrn_measured_fraction_theta_full 0.961
_diffrn_measured_fraction_theta_max 0.961
_diffrn_radiation_monochromator graphite
_diffrn_radiation_source 'fine-focus sealed tube'
_diffrn_radiation_type MoK\a
_diffrn_radiation_wavelength 0.71073
_diffrn_reflns_av_R_equivalents 0.0693
_diffrn_reflns_av_sigmaI/netI 0.0687
_diffrn_reflns_limit_h_max 16
_diffrn_reflns_limit_h_min -16
_diffrn_reflns_limit_k_max 44
_diffrn_reflns_limit_k_min -43
_diffrn_reflns_limit_l_max 32
_diffrn_reflns_limit_l_min -33
_diffrn_reflns_number 65074
_diffrn_reflns_theta_full 28.48
_diffrn_reflns_theta_max 28.48
_diffrn_reflns_theta_min 1.19
_exptl_absorpt_coefficient_mu 1.758
_exptl_crystal_density_diffrn 1.465
_exptl_crystal_density_method 'not measured'
_exptl_crystal_F_000 4848
_refine_diff_density_max 1.048
_refine_diff_density_min -1.599
_refine_diff_density_rms 0.151
_refine_ls_abs_structure_details 'Flack H D (1983), Acta Cryst. A39, 876-881'
_refine_ls_abs_structure_Flack 0.001(11)
_refine_ls_extinction_method none
_refine_ls_goodness_of_fit_ref 1.064
_refine_ls_hydrogen_treatment mixed
_refine_ls_matrix_type full
_refine_ls_number_parameters 600
_refine_ls_number_reflns 12898
_refine_ls_number_restraints 39
_refine_ls_restrained_S_all 1.066
_refine_ls_R_factor_all 0.0855
_refine_ls_R_factor_gt 0.0469
_refine_ls_shift/su_max 0.014
_refine_ls_shift/su_mean 0.002
_refine_ls_structure_factor_coef Fsqd
_refine_ls_weighting_details 'calc w=1/[\s^2^(Fo^2^)+(0.0690P)^2^+20.1327P] where P=(Fo^2^+2Fc^2^)/3'
_refine_ls_weighting_scheme calc
_refine_ls_wR_factor_gt 0.1097
_refine_ls_wR_factor_ref 0.1287
_reflns_number_gt 9742
_reflns_number_total 12898
_reflns_threshold_expression >2sigma(I)
_cod_data_source_file b204249e.txt
_cod_data_source_block Compound_1b
_cod_original_cell_volume 10833(4)
_cod_database_code 7114174

loop_
_symmetry_equiv_pos_as_xyz
'x, y, z'
'-x, -y, z+1/2'
'-x, y, -z+1/2'
'x, -y, -z'
'x+1/2, y+1/2, z'
'-x+1/2, -y+1/2, z+1/2'
'-x+1/2, y+1/2, -z+1/2'
'x+1/2, -y+1/2, -z'

loop_
_atom_site_label
_atom_site_type_symbol
_atom_site_fract_x
_atom_site_fract_y
_atom_site_fract_z
_atom_site_U_iso_or_equiv
_atom_site_adp_type
_atom_site_occupancy
_atom_site_symmetry_multiplicity
_atom_site_calc_flag
_atom_site_refinement_flags
Er Er 0.65453(2) 0.115260(8) 0.214348(10) 0.02651(8) Uani 1 1 d .
O1 O 0.6846(4) 0.12155(15) 0.11967(17) 0.0483(14) Uani 1 1 d .
O2 O 0.7465(4) 0.16859(14) 0.16938(18) 0.0389(12) Uani 1 1 d .
O3 O 0.7417(4) 0.27413(15) 0.0162(2) 0.0473(14) Uani 1 1 d .
O4 O 1.0278(4) 0.34035(18) -0.1873(2) 0.0539(15) Uani 1 1 d .
O5 O 0.8623(4) 0.34275(14) -0.2158(2) 0.0410(11) Uani 1 1 d .
O6 O 0.9705(4) 0.27232(16) -0.0070(2) 0.0452(13) Uani 1 1 d .
O7 O 0.5195(5) 0.07800(18) 0.1900(2) 0.0602(18) Uani 1 1 d .
O8 O 0.3525(5) 0.07227(14) 0.2121(2) 0.0539(13) Uani 1 1 d .
O9 O 0.5208(5) 0.0532(2) -0.0090(2) 0.0698(19) Uani 1 1 d .
O10 O 0.8247(4) 0.11863(17) 0.25357(18) 0.0454(12) Uani 1 1 d .
N1 N 0.7531(7) 0.05514(19) 0.1835(3) 0.069(2) Uani 1 1 d G
C40 C 0.8464(8) 0.0431(3) 0.2071(4) 0.196(11) Uani 1 1 d GU
H40A H 0.8714 0.0557 0.2379 0.236 Uiso 1 1 calc R
C41 C 0.9025(9) 0.0123(4) 0.1849(6) 0.277(17) Uani 1 1 d GU
H41A H 0.9649 0.0043 0.2007 0.332 Uiso 1 1 calc R
C42 C 0.8652(12) -0.0065(3) 0.1389(6) 0.203(12) Uani 1 1 d GU
H42A H 0.9027 -0.0271 0.1240 0.244 Uiso 1 1 calc R
C43 C 0.7719(13) 0.0055(3) 0.1153(5) 0.233(15) Uani 1 1 d GU
H43A H 0.7469 -0.0071 0.0846 0.280 Uiso 1 1 calc R
C44 C 0.7158(9) 0.0363(3) 0.1376(4) 0.287(17) Uani 1 1 d GU
H44A H 0.6534 0.0444 0.1217 0.344 Uiso 1 1 calc R
N2 N 0.9261(5) 0.1473(2) 0.3165(3) 0.0568(18) Uani 1 1 d .
C1 C 0.8190(5) 0.2178(2) -0.0193(3) 0.0342(15) Uani 1 1 d .
C2 C 0.7645(5) 0.2353(2) 0.0230(3) 0.0351(15) Uani 1 1 d .
C3 C 0.7376(6) 0.2145(2) 0.0692(3) 0.0373(16) Uani 1 1 d .
H3A H 0.7019 0.2269 0.0971 0.045 Uiso 1 1 calc R
C4 C 0.7640(5) 0.1751(2) 0.0737(3) 0.0326(15) Uani 1 1 d .
C5 C 0.8512(6) 0.1165(2) 0.0350(3) 0.0398(14) Uani 1 1 d .
H5A H 0.8336 0.1017 0.0652 0.048 Uiso 1 1 calc R
C6 C 0.9077(6) 0.1002(2) -0.0055(3) 0.0480(19) Uani 1 1 d .
C7 C 0.9349(6) 0.1210(2) -0.0520(3) 0.0500(19) Uani 1 1 d .
H7A H 0.9725 0.1089 -0.0795 0.060 Uiso 1 1 calc R
C8 C 0.9060(6) 0.1596(2) -0.0572(3) 0.0449(18) Uani 1 1 d .
H8A H 0.9246 0.1735 -0.0881 0.054 Uiso 1 1 calc R
C9 C 0.8475(6) 0.17824(19) -0.0152(2) 0.0350(14) Uani 1 1 d .
C10 C 0.8187(5) 0.1562(2) 0.0315(2) 0.0307(15) Uani 1 1 d .
C11 C 0.7296(6) 0.1535(2) 0.1238(2) 0.0346(15) Uani 1 1 d .
C12 C 0.6877(6) 0.2942(2) 0.0585(3) 0.049(2) Uani 1 1 d .
H12A H 0.7222 0.2899 0.0930 0.059 Uiso 1 1 calc R
H12B H 0.6160 0.2851 0.0612 0.059 Uiso 1 1 calc R
C13 C 0.6903(8) 0.3373(3) 0.0437(4) 0.067(3) Uani 1 1 d .
H13A H 0.6551 0.3521 0.0712 0.101 Uiso 1 1 calc R
H13B H 0.6558 0.3411 0.0096 0.101 Uiso 1 1 calc R
H13C H 0.7617 0.3458 0.0410 0.101 Uiso 1 1 calc R
C14 C 0.8512(6) 0.24287(18) -0.0667(2) 0.0354(14) Uani 1 1 d .
C15 C 0.9270(5) 0.2712(2) -0.0574(3) 0.0363(16) Uani 1 1 d .
C16 C 0.9545(5) 0.2980(2) -0.0987(2) 0.0336(14) Uani 1 1 d .
H16A H 1.0056 0.3167 -0.0920 0.040 Uiso 1 1 calc R
C17 C 0.9074(5) 0.29681(19) -0.1477(3) 0.0326(14) Uani 1 1 d .
C18 C 0.7835(5) 0.2635(2) -0.2130(3) 0.0392(15) Uani 1 1 d .
H18A H 0.8019 0.2801 -0.2412 0.047 Uiso 1 1 calc R
C19 C 0.7109(6) 0.2347(2) -0.2210(3) 0.0471(18) Uani 1 1 d .
C20 C 0.6821(7) 0.2085(2) -0.1798(3) 0.052(2) Uani 1 1 d .
H20A H 0.6301 0.1900 -0.1858 0.062 Uiso 1 1 calc R
C21 C 0.7307(6) 0.2104(2) -0.1311(3) 0.0444(18) Uani 1 1 d .
H21A H 0.7149 0.1917 -0.1051 0.053 Uiso 1 1 calc R
C22 C 0.8056(5) 0.2401(2) -0.1184(3) 0.0322(14) Uani 1 1 d .
C23 C 0.8313(5) 0.26784(19) -0.1602(2) 0.0315(14) Uani 1 1 d .
C24 C 0.9355(6) 0.3291(2) -0.1880(3) 0.0383(17) Uani 1 1 d .
C25 C 0.9956(7) 0.3103(3) 0.0141(3) 0.055(2) Uani 1 1 d .
H25A H 0.9490 0.3298 -0.0009 0.066 Uiso 1 1 calc R
H25B H 1.0671 0.3173 0.0050 0.066 Uiso 1 1 calc R
C26 C 0.9823(8) 0.3079(3) 0.0751(3) 0.071(3) Uani 1 1 d .
H26A H 0.9985 0.3327 0.0910 0.106 Uiso 1 1 calc R
H26B H 1.0286 0.2884 0.0894 0.106 Uiso 1 1 calc R
H26C H 0.9112 0.3011 0.0835 0.106 Uiso 1 1 calc R
C27 C 0.3963(6) 0.0102(3) 0.0266(3) 0.054(2) Uani 1 1 d .
C28 C 0.4625(6) 0.0409(3) 0.0350(3) 0.050(2) Uani 1 1 d .
C29 C 0.4702(6) 0.0592(2) 0.0859(3) 0.048(2) Uani 1 1 d .
H29A H 0.5161 0.0800 0.0907 0.058 Uiso 1 1 calc R
C30 C 0.4094(6) 0.0462(2) 0.1287(3) 0.0406(17) Uani 1 1 d .
C31 C 0.2753(7) 0.0004(3) 0.1637(4) 0.064(3) Uani 1 1 d .
H31A H 0.2794 0.0112 0.1982 0.077 Uiso 1 1 calc R
C32 C 0.2102(10) -0.0300(4) 0.1539(5) 0.104(5) Uani 1 1 d .
C33 C 0.2034(10) -0.0482(4) 0.1044(6) 0.107(5) Uani 1 1 d .
H33A H 0.1590 -0.0694 0.0996 0.129 Uiso 1 1 calc R
C34 C 0.2632(9) -0.0346(3) 0.0621(5) 0.091(4) Uani 1 1 d .
H34A H 0.2573 -0.0463 0.0283 0.109 Uiso 1 1 calc R
C35 C 0.3343(7) -0.0027(2) 0.0691(3) 0.054(2) Uani 1 1 d .
C36 C 0.3365(6) 0.0157(2) 0.1214(3) 0.0485(19) Uani 1 1 d .
C37 C 0.4295(7) 0.0670(2) 0.1811(3) 0.0384(17) Uani 1 1 d .
C38 C 0.5926(10) 0.0834(4) -0.0046(4) 0.087(4) Uani 1 1 d .
H38A H 0.6491 0.0759 0.0195 0.105 Uiso 1 1 calc R
H38B H 0.5589 0.1064 0.0102 0.105 Uiso 1 1 calc R
C39 C 0.6342(11) 0.0920(4) -0.0583(4) 0.109(5) Uani 1 1 d .
H39A H 0.6831 0.1132 -0.0559 0.163 Uiso 1 1 calc R
H39B H 0.5778 0.0992 -0.0820 0.163 Uiso 1 1 calc R
H39C H 0.6689 0.0694 -0.0723 0.163 Uiso 1 1 calc R
C45 C 0.8651(7) 0.1471(3) 0.2731(3) 0.055(2) Uani 1 1 d .
H45A H 0.8524 0.1709 0.2564 0.067 Uiso 1 1 calc R
C46 C 0.9544(10) 0.1102(3) 0.3403(4) 0.092(4) Uani 1 1 d .
H46A H 1.0186 0.1130 0.3608 0.110 Uiso 1 1 calc R
H46B H 0.9665 0.0912 0.3119 0.110 Uiso 1 1 calc R
C47 C 0.8669(14) 0.0960(4) 0.3773(6) 0.141(7) Uani 1 1 d .
H47A H 0.8863 0.0714 0.3930 0.212 Uiso 1 1 calc R
H47B H 0.8037 0.0930 0.3568 0.212 Uiso 1 1 calc R
H47C H 0.8557 0.1147 0.4056 0.212 Uiso 1 1 calc R
C48 C 0.9748(8) 0.1824(3) 0.3387(4) 0.077(3) Uani 1 1 d .
H48A H 0.9578 0.2044 0.3157 0.092 Uiso 1 1 calc R
H48B H 1.0502 0.1792 0.3382 0.092 Uiso 1 1 calc R
C49 C 0.9416(10) 0.1915(4) 0.3948(5) 0.098(4) Uani 1 1 d .
H49A H 0.9760 0.2148 0.4069 0.146 Uiso 1 1 calc R
H49B H 0.9600 0.1702 0.4182 0.146 Uiso 1 1 calc R
H49C H 0.8672 0.1953 0.3957 0.146 Uiso 1 1 calc R
Cl1 Cl 0.9508(2) 0.05182(6) -0.00027(11) 0.0725(7) Uani 1 1 d .
Cl2 Cl 0.65080(19) 0.23090(7) -0.28485(8) 0.0655(5) Uani 1 1 d .
Cl3 Cl 0.1328(3) -0.04914(14) 0.20673(19) 0.1441(17) Uani 1 1 d .
N3 N 0.5000 -0.0838(12) 0.2500 0.358(12) Uiso 1 2 d SD
C50 C 0.5000 -0.0414(13) 0.2500 0.358(12) Uiso 1 2 d SD
C51 C 0.413(3) -0.1021(12) 0.2188(17) 0.358(12) Uiso 1 1 d D
C52 C 0.488(4) -0.1200(12) 0.1847(18) 0.358(12) Uiso 1 1 d .
O11 O 0.446(4) -0.0250(11) 0.2881(17) 0.358(12) Uiso 0.50 1 d PD
N4 N 0.0000 -0.1569(10) 0.2500 0.289(9) Uiso 1 2 d SD
C53 C 0.093(3) -0.1446(15) 0.286(3) 0.289(9) Uiso 0.50 1 d PD
C54 C -0.062(2) -0.1634(8) 0.2977(10) 0.289(9) Uiso 1 1 d D
C55 C -0.057(3) -0.2064(8) 0.2970(13) 0.289(9) Uiso 1 1 d D
O12 O 0.076(4) -0.1128(13) 0.3115(18) 0.289(9) Uiso 0.50 1 d PD

loop_
_atom_site_aniso_label
_atom_site_aniso_U_11
_atom_site_aniso_U_22
_atom_site_aniso_U_33
_atom_site_aniso_U_23
_atom_site_aniso_U_13
_atom_site_aniso_U_12
Er 0.03422(13) 0.03048(13) 0.01483(10) 0.00225(11) -0.00047(11) -0.00042(14)
O1 0.072(4) 0.048(3) 0.025(2) 0.002(2) 0.010(2) -0.027(3)
O2 0.046(3) 0.047(3) 0.024(2) 0.004(2) -0.004(2) -0.020(2)
O3 0.054(3) 0.038(3) 0.050(3) 0.010(2) 0.014(3) 0.010(3)
O4 0.032(3) 0.075(4) 0.054(3) 0.031(3) 0.000(2) -0.016(3)
O5 0.041(3) 0.047(3) 0.035(2) 0.022(2) -0.003(3) 0.002(2)
O6 0.053(3) 0.047(3) 0.035(3) 0.010(2) -0.008(2) -0.007(3)
O7 0.081(5) 0.067(4) 0.032(3) -0.002(3) -0.016(3) -0.049(4)
O8 0.085(4) 0.047(3) 0.030(2) -0.017(2) -0.005(4) 0.003(3)
O9 0.062(4) 0.103(5) 0.045(3) -0.026(3) 0.013(3) -0.023(4)
O10 0.034(3) 0.067(3) 0.035(2) 0.009(3) -0.0036(18) 0.014(3)
N1 0.109(8) 0.056(5) 0.041(4) -0.008(3) -0.003(4) 0.005(5)
C40 0.175(18) 0.120(13) 0.29(3) 0.019(15) 0.15(2) 0.061(13)
C41 0.37(4) 0.17(2) 0.29(3) -0.02(2) 0.09(3) 0.13(3)
C42 0.34(4) 0.145(17) 0.125(14) -0.057(13) 0.083(19) 0.05(2)
C43 0.29(3) 0.110(14) 0.30(3) -0.047(16) 0.07(2) 0.127(19)
C44 0.22(3) 0.26(3) 0.38(4) 0.00(3) 0.05(3) 0.09(3)
N2 0.043(4) 0.077(5) 0.051(4) 0.004(4) -0.016(3) 0.006(4)
C1 0.033(4) 0.040(4) 0.029(3) 0.004(3) 0.003(3) -0.005(3)
C2 0.034(4) 0.033(4) 0.038(4) 0.011(3) 0.005(3) 0.003(3)
C3 0.039(4) 0.044(4) 0.030(3) -0.001(3) 0.002(3) 0.003(3)
C4 0.031(4) 0.040(4) 0.026(3) 0.008(3) 0.000(3) -0.005(3)
C5 0.041(4) 0.038(3) 0.041(3) 0.014(3) 0.002(3) -0.010(5)
C6 0.049(5) 0.036(4) 0.059(5) 0.008(3) 0.003(4) 0.005(3)
C7 0.049(5) 0.046(5) 0.055(4) -0.002(4) 0.020(3) -0.001(4)
C8 0.050(5) 0.041(4) 0.044(4) 0.009(3) 0.014(3) 0.003(4)
C9 0.036(3) 0.040(3) 0.029(3) 0.009(2) 0.008(3) 0.000(4)
C10 0.026(4) 0.040(4) 0.026(3) 0.009(3) 0.004(2) -0.006(3)
C11 0.038(4) 0.043(4) 0.022(3) 0.003(3) 0.007(3) 0.000(3)
C12 0.042(5) 0.046(5) 0.058(5) -0.001(4) 0.009(4) 0.002(3)
C13 0.063(7) 0.052(5) 0.087(7) -0.001(5) 0.001(5) 0.008(4)
C14 0.033(4) 0.037(3) 0.035(3) 0.010(3) 0.005(3) -0.004(4)
C15 0.036(4) 0.044(4) 0.028(3) 0.007(3) 0.003(3) -0.002(3)
C16 0.033(4) 0.037(4) 0.030(3) 0.006(3) 0.002(3) -0.005(3)
C17 0.034(4) 0.034(4) 0.029(3) 0.007(3) 0.008(3) -0.002(3)
C18 0.042(4) 0.051(4) 0.024(3) 0.004(3) 0.005(3) 0.001(3)
C19 0.055(5) 0.057(5) 0.029(4) 0.002(3) -0.003(3) -0.009(4)
C20 0.056(6) 0.049(5) 0.051(4) 0.005(3) 0.000(4) -0.013(4)
C21 0.046(5) 0.048(4) 0.039(4) 0.001(3) 0.009(3) -0.016(4)
C22 0.027(3) 0.037(4) 0.032(3) 0.004(3) 0.008(3) 0.001(3)
C23 0.030(4) 0.039(3) 0.026(3) 0.003(2) 0.006(3) 0.001(3)
C24 0.053(5) 0.035(4) 0.027(3) 0.004(3) 0.005(3) 0.000(4)
C25 0.046(5) 0.072(6) 0.046(5) -0.003(4) -0.005(4) -0.005(4)
C26 0.056(6) 0.113(9) 0.043(5) -0.013(5) -0.008(4) 0.000(6)
C27 0.033(4) 0.074(6) 0.056(5) -0.037(4) 0.002(4) -0.004(4)
C28 0.032(4) 0.081(6) 0.038(4) -0.026(4) 0.003(3) -0.008(4)
C29 0.038(4) 0.062(5) 0.044(4) -0.024(4) 0.001(3) -0.008(4)
C30 0.045(4) 0.039(4) 0.037(4) -0.022(3) -0.004(3) -0.003(3)
C31 0.058(6) 0.070(6) 0.064(6) -0.015(5) 0.022(5) -0.021(5)
C32 0.088(8) 0.127(11) 0.098(9) -0.039(8) 0.044(7) -0.058(8)
C33 0.082(9) 0.120(11) 0.120(11) -0.050(9) 0.020(8) -0.062(8)
C34 0.068(7) 0.100(9) 0.105(9) -0.063(7) 0.016(6) -0.036(7)
C35 0.043(5) 0.063(5) 0.056(4) -0.033(4) 0.003(4) -0.012(4)
C36 0.034(4) 0.059(5) 0.052(4) -0.027(3) 0.008(4) -0.006(4)
C37 0.059(5) 0.035(4) 0.021(3) -0.007(3) -0.008(3) -0.001(4)
C38 0.103(9) 0.104(9) 0.055(6) -0.011(6) 0.016(6) -0.036(7)
C39 0.097(10) 0.169(13) 0.060(6) 0.018(7) -0.001(6) -0.012(9)
C45 0.047(5) 0.080(6) 0.040(4) 0.005(4) -0.004(3) -0.010(5)
C46 0.107(9) 0.082(8) 0.087(7) 0.000(6) -0.067(7) 0.013(7)
C47 0.185(18) 0.130(12) 0.108(11) 0.046(9) -0.071(12) -0.077(12)
C48 0.040(5) 0.104(8) 0.085(7) -0.001(6) -0.026(5) 0.004(5)
C49 0.086(9) 0.107(9) 0.100(9) -0.046(7) -0.046(7) 0.030(7)
Cl1 0.100(2) 0.0388(11) 0.0784(15) 0.0049(10) 0.0210(15) 0.0172(13)
Cl2 0.0744(13) 0.0836(14) 0.0385(9) 0.0006(10) -0.0138(13) -0.0234(13)
Cl3 0.128(3) 0.162(4) 0.142(3) -0.018(3) 0.057(3) -0.076(3)

loop_
_atom_type_symbol
_atom_type_description
_atom_type_scat_dispersion_real
_atom_type_scat_dispersion_imag
_atom_type_scat_source
Er Er -0.2586 4.9576 'International Tables Vol C Tables 4.2.6.8 and 6.1.1.4'
C C 0.0033 0.0016 'International Tables Vol C Tables 4.2.6.8 and 6.1.1.4'
H H 0.0000 0.0000 'International Tables Vol C Tables 4.2.6.8 and 6.1.1.4'
Cl Cl 0.1484 0.1585 'International Tables Vol C Tables 4.2.6.8 and 6.1.1.4'
O O 0.0106 0.0060 'International Tables Vol C Tables 4.2.6.8 and 6.1.1.4'
N N 0.0061 0.0033 'International Tables Vol C Tables 4.2.6.8 and 6.1.1.4'

loop_
_geom_angle_atom_site_label_1
_geom_angle_atom_site_label_2
_geom_angle_atom_site_label_3
_geom_angle
_geom_angle_site_symmetry_1
_geom_angle_site_symmetry_3
O7 Er O5 119.9(2) . 6_655
O7 Er O4 76.0(2) . 8_455
O5 Er O4 74.7(2) 6_655 8_455
O7 Er O8 79.6(2) . 3_655
O5 Er O8 78.72(18) 6_655 3_655
O4 Er O8 127.6(2) 8_455 3_655
O7 Er O1 84.93(18) . .
O5 Er O1 135.13(18) 6_655 .
O4 Er O1 76.7(2) 8_455 .
O8 Er O1 145.69(19) 3_655 .
O7 Er O10 147.5(2) . .
O5 Er O10 75.22(18) 6_655 .
O4 Er O10 136.2(2) 8_455 .
O8 Er O10 75.5(2) 3_655 .
O1 Er O10 104.37(17) . .
O7 Er O2 132.74(17) . .
O5 Er O2 85.19(17) 6_655 .
O4 Er O2 73.3(2) 8_455 .
O8 Er O2 147.50(18) 3_655 .
O1 Er O2 53.62(16) . .
O10 Er O2 73.15(17) . .
O7 Er N1 80.6(3) . .
O5 Er N1 142.8(2) 6_655 .
O4 Er N1 142.5(2) 8_455 .
O8 Er N1 75.0(2) 3_655 .
O1 Er N1 72.4(2) . .
O10 Er N1 73.1(2) . .
O2 Er N1 103.5(2) . .
O7 Er C11 108.8(2) . .
O5 Er C11 110.5(2) 6_655 .
O4 Er C11 72.4(2) 8_455 .
O8 Er C11 160.0(2) 3_655 .
O1 Er C11 26.58(18) . .
O10 Er C11 89.43(19) . .
O2 Er C11 27.07(18) . .
N1 Er C11 88.3(2) . .
C11 O1 Er 94.3(4) . .
C11 O2 Er 91.0(4) . .
C2 O3 C12 118.6(6) . .
C24 O4 Er 149.7(5) . 8
C24 O5 Er 136.9(4) . 6_654
C15 O6 C25 116.6(6) . .
C37 O7 Er 161.3(6) . .
C37 O8 Er 126.3(5) . 3_655
C28 O9 C38 121.5(7) . .
C45 O10 Er 126.4(6) . .
C40 N1 C44 120.0 . .
C40 N1 Er 122.7(5) . .
C44 N1 Er 117.0(5) . .
C41 C40 N1 120.0 . .
C40 C41 C42 120.0 . .
C41 C42 C43 120.0 . .
C44 C43 C42 120.0 . .
C43 C44 N1 120.0 . .
C45 N2 C46 118.1(8) . .
C45 N2 C48 124.0(8) . .
C46 N2 C48 117.6(7) . .
C2 C1 C9 119.3(6) . .
C2 C1 C14 118.3(6) . .
C9 C1 C14 122.3(6) . .
O3 C2 C3 123.1(6) . .
O3 C2 C1 115.6(6) . .
C3 C2 C1 121.3(6) . .
C2 C3 C4 120.2(7) . .
C3 C4 C10 120.2(6) . .
C3 C4 C11 118.1(6) . .
C10 C4 C11 121.7(6) . .
C6 C5 C10 120.3(6) . .
C5 C6 C7 122.0(7) . .
C5 C6 Cl1 120.2(6) . .
C7 C6 Cl1 117.9(6) . .
C8 C7 C6 120.1(7) . .
C7 C8 C9 120.0(6) . .
C1 C9 C10 120.2(6) . .
C1 C9 C8 120.8(6) . .
C10 C9 C8 119.0(6) . .
C4 C10 C5 122.5(6) . .
C4 C10 C9 118.7(6) . .
C5 C10 C9 118.7(6) . .
O1 C11 O2 121.0(6) . .
O1 C11 C4 120.1(6) . .
O2 C11 C4 119.0(6) . .
O1 C11 Er 59.1(3) . .
O2 C11 Er 61.9(3) . .
C4 C11 Er 176.6(5) . .
O3 C12 C13 106.3(7) . .
C15 C14 C22 118.9(6) . .
C15 C14 C1 117.4(6) . .
C22 C14 C1 123.6(6) . .
O6 C15 C14 117.0(6) . .
O6 C15 C16 122.4(6) . .
C14 C15 C16 120.5(6) . .
C17 C16 C15 120.9(6) . .
C16 C17 C23 121.3(6) . .
C16 C17 C24 117.2(6) . .
C23 C17 C24 121.4(6) . .
C19 C18 C23 119.4(6) . .
C18 C19 C20 122.1(7) . .
C18 C19 Cl2 118.6(6) . .
C20 C19 Cl2 119.2(6) . .
C21 C20 C19 119.5(7) . .
C20 C21 C22 122.4(7) . .
C14 C22 C21 121.5(6) . .
C14 C22 C23 120.9(6) . .
C21 C22 C23 117.6(6) . .
C17 C23 C22 117.3(6) . .
C17 C23 C18 123.7(6) . .
C22 C23 C18 118.8(6) . .
O4 C24 O5 126.9(7) . .
O4 C24 C17 116.0(7) . .
O5 C24 C17 117.0(7) . .
O6 C25 C26 106.6(8) . .
C28 C27 C35 119.0(7) . .
C28 C27 C27 119.6(8) . 4
C35 C27 C27 121.4(8) . 4
C27 C28 O9 116.7(6) . .
C27 C28 C29 121.4(8) . .
O9 C28 C29 121.9(7) . .
C30 C29 C28 120.0(7) . .
C29 C30 C36 120.7(6) . .
C29 C30 C37 114.2(6) . .
C36 C30 C37 125.2(7) . .
C32 C31 C36 119.5(9) . .
C31 C32 C33 123.2(11) . .
C31 C32 Cl3 119.7(9) . .
C33 C32 Cl3 117.0(9) . .
C32 C33 C34 119.1(10) . .
C33 C34 C35 121.2(10) . .
C27 C35 C34 120.8(8) . .
C27 C35 C36 121.9(7) . .
C34 C35 C36 117.2(8) . .
C31 C36 C30 123.1(7) . .
C31 C36 C35 119.5(7) . .
C30 C36 C35 117.0(7) . .
O7 C37 O8 125.3(6) . .
O7 C37 C30 117.4(7) . .
O8 C37 C30 117.3(7) . .
O9 C38 C39 108.7(10) . .
O10 C45 N2 125.5(9) . .
N2 C46 C47 110.0(11) . .
N2 C48 C49 113.7(10) . .
C50 N3 C51 115(2) . 3_655
C50 N3 C51 115(2) . .
C51 N3 C51 130(5) 3_655 .
O11 C50 O11 129(4) . 3_655
O11 C50 N3 116(2) . .
O11 C50 N3 116(2) 3_655 .
C52 C51 N3 89(3) . .
C54 N4 C54 162(3) . 3
C54 N4 C53 90(2) . .
C54 N4 C53 95.2(19) 3 .
C54 N4 C53 95.2(19) . 3
C54 N4 C53 90(2) 3 3
C53 N4 C53 148(6) . 3
O12 C53 N4 113(5) . .
N4 C54 C55 97.2(16) . .

loop_
_geom_bond_atom_site_label_1
_geom_bond_atom_site_label_2
_geom_bond_distance
_geom_bond_site_symmetry_2
Er O7 2.229(5) .
Er O5 2.258(4) 6_655
Er O4 2.321(5) 8_455
Er O8 2.343(5) 3_655
Er O1 2.382(4) .
Er O10 2.383(5) .
Er O2 2.442(5) .
Er N1 2.534(6) .
Er C11 2.767(6) .
O1 C11 1.242(9) .
O2 C11 1.259(8) .
O3 C2 1.372(8) .
O3 C12 1.432(9) .
O4 C24 1.241(9) .
O4 Er 2.321(5) 8
O5 C24 1.252(9) .
O5 Er 2.258(4) 6_654
O6 C15 1.366(8) .
O6 C25 1.440(10) .
O7 C37 1.230(10) .
O8 C37 1.260(9) .
O8 Er 2.343(5) 3_655
O9 C28 1.383(10) .
O9 C38 1.388(12) .
O10 C45 1.207(10) .
N1 C40 1.3900 .
N1 C44 1.3900 .
C40 C41 1.3900 .
C41 C42 1.3900 .
C42 C43 1.3900 .
C43 C44 1.3900 .
N2 C45 1.324(10) .
N2 C46 1.448(12) .
N2 C48 1.463(13) .
C1 C2 1.392(9) .
C1 C9 1.409(9) .
C1 C14 1.509(9) .
C2 C3 1.390(9) .
C3 C4 1.399(10) .
C4 C10 1.413(9) .
C4 C11 1.507(9) .
C5 C6 1.356(11) .
C5 C10 1.425(10) .
C6 C7 1.397(11) .
C6 Cl1 1.753(8) .
C7 C8 1.380(11) .
C8 C9 1.432(10) .
C9 C10 1.429(8) .
C12 C13 1.522(11) .
C14 C15 1.390(10) .
C14 C22 1.408(9) .
C15 C16 1.419(9) .
C16 C17 1.353(9) .
C17 C23 1.425(10) .
C17 C24 1.532(9) .
C18 C19 1.370(10) .
C18 C23 1.449(9) .
C19 C20 1.409(11) .
C19 Cl2 1.759(7) .
C20 C21 1.355(11) .
C21 C22 1.434(10) .
C22 C23 1.442(8) .
C25 C26 1.520(12) .
C27 C28 1.369(11) .
C27 C35 1.388(12) .
C27 C27 1.490(14) 4
C28 C29 1.409(9) .
C29 C30 1.388(11) .
C30 C36 1.411(10) .
C30 C37 1.503(9) .
C31 C32 1.357(14) .
C31 C36 1.409(11) .
C32 C33 1.375(16) .
C32 Cl3 1.765(12) .
C33 C34 1.378(17) .
C34 C35 1.431(12) .
C35 C36 1.439(9) .
C38 C39 1.460(14) .
C46 C47 1.525(19) .
C48 C49 1.483(15) .
N3 C50 1.45(2) .
N3 C51 1.497(19) 3_655
N3 C51 1.497(19) .
C50 O11 1.299(18) .
C50 O11 1.299(18) 3_655
C51 C52 1.42(5) .
N4 C54 1.440(18) .
N4 C54 1.440(18) 3
N4 C53 1.54(5) .
N4 C53 1.54(5) 3
C53 O12 1.28(2) .
C54 C55 1.476(19) .
